data_7250008
loop_
_publ_author_name
'Mou, Wen-Long'
'Fan, Si-Jie'
'Wang, Ying-Long'
'Wang, Guo'
'Hu, Fu-Zhen'
'Guo, Gui-Xiong'
'Han, Hong-Liang'
'Xin, Xiu-Lan'
'Liu, Jian-Ming'
'Yang, Yu-Ping'
'Li, Zhong-Feng'
'Jin, Qiong-Hua'

_publ_section_title
;
 Synthesis, characterization, and green to orange luminescence properties
 of copper(i) complexes with 3-bdppmapy ligand-containing phenanthroline
 and its derivatives
;
_journal_issue 14
_journal_name_full CrystEngComm
_journal_page_first 2086
_journal_page_last 2100
_journal_paper_doi 10.1039/D4CE01324G
_journal_volume 27
_journal_year 2025
_chemical_formula_moiety 'C45 H36 Cu N6 P2, Cl O4, C H4 O'
_chemical_formula_sum 'C46 H40 Cl Cu N6 O5 P2'
_chemical_formula_weight 917.77
_space_group_crystal_system triclinic
_space_group_IT_number 2
_space_group_name_Hall '-P 1'
_space_group_name_H-M_alt 'P -1'
_atom_sites_solution_hydrogens geom
_atom_sites_solution_primary dual
_audit_creation_date 2022-04-29
_audit_creation_method
;
Olex2 1.3
(compiled 2020.11.12 svn.r5f609507 for OlexSys, GUI svn.r6226)
;
_audit_update_record
;
2024-10-21 deposited with the CCDC.	2025-02-18 downloaded from the CCDC.
;
_cell_angle_alpha 85.4870(10)
_cell_angle_beta 82.2100(10)
_cell_angle_gamma 88.5300(10)
_cell_formula_units_Z 2
_cell_length_a 11.86660(10)
_cell_length_b 13.4149(2)
_cell_length_c 13.5834(2)
_cell_measurement_reflns_used 17801
_cell_measurement_temperature 293(2)
_cell_measurement_theta_max 74.0340
_cell_measurement_theta_min 4.4830
_cell_volume 2135.49(5)
_computing_cell_refinement 'CrysAlisPro 1.171.39.33c (Rigaku OD, 2017)'
_computing_data_collection 'CrysAlisPro 1.171.39.33c (Rigaku OD, 2017)'
_computing_data_reduction 'CrysAlisPro 1.171.39.33c (Rigaku OD, 2017)'
_computing_molecular_graphics 'Olex2 1.3 (Dolomanov et al., 2009)'
_computing_publication_material 'Olex2 1.3 (Dolomanov et al., 2009)'
_computing_structure_refinement 'SHELXL 2018/3 (Sheldrick, 2015)'
_computing_structure_solution 'SHELXT 2018/2 (Sheldrick, 2018)'
_diffrn_ambient_temperature 293(2)
_diffrn_detector 'CCD plate'
_diffrn_measured_fraction_theta_full 0.996
_diffrn_measured_fraction_theta_max 0.966
_diffrn_measurement_details
;
List of Runs (angles in degrees, time in seconds):

  # Type    Start    End  Width  t~exp~   \w     \q     \k     \f   Frames
#--------------------------------------------------------------------------
  1  \w    -89.00  20.00   0.50    1.00    --    0.00 -57.00-120.00  218
  2  \w    -13.00  89.00   0.50    1.00    --    0.00  37.00  30.00  204
  3  \w    -13.00  89.00   0.50    1.00    --    0.00  37.00 -30.00  204
  4  \w    -84.00 -17.00   0.50    1.00    --    0.00 -19.00 120.00  134
  5  \w     23.00  88.00   0.50    1.00    --    0.00  57.00  90.00  130
  6  \w    -20.00  15.00   0.50    1.00    --    0.00  57.00  90.00   70
  7  \w    -38.00   2.00   0.50    1.00    --    0.00 -19.00 -60.00   80
  8  \w    145.00 179.00   0.50    1.00    --   94.00  60.00 160.11   68
  9  \w     77.00 136.00   0.50    1.00    --   94.00  60.00 160.11  118
 10  \w      5.00  65.00   0.50    1.00    --   94.00 -82.00   0.00  120
 11  \w     53.00 116.00   0.50    1.00    --   94.00 -82.00 -60.00  126
 12  \w      5.00 121.00   0.50    1.00    --   94.00 -82.00-150.00  232
 13  \w    109.00 169.00   0.50    1.00    --   94.00  45.00 150.00  120
 14  \w      9.00  50.00   0.50    1.00    --   94.00 -45.00-150.00   82
 15  \w      6.00 114.00   0.50    1.00    --   94.00 -61.00-150.00  216
 16  \w      7.00 115.00   0.50    1.00    --   94.00 -61.00  60.00  216
 17  \w     93.00 161.00   0.50    1.00    --   94.00  15.00 120.00  136
 18  \w     46.00 103.00   0.50    1.00    --   94.00 -61.00 -60.00  114
 19  \w      9.00 123.00   0.50    1.00    --   94.00 -82.00  60.00  228
 20  \w     72.00  98.00   0.50    1.00    --   94.00 -82.00   0.00   52
 21  \w     66.00 109.00   0.50    1.00    --   94.00 -82.00 150.00   86
 22  \w     27.00  98.00   0.50    1.00    --   94.00 -15.00-150.00  142
;
_diffrn_measurement_device 'four-circle diffractometer'
_diffrn_measurement_device_type 'XtaLAB AFC12 (RINC): Kappa dual home/near'
_diffrn_measurement_method '\w scans'
_diffrn_orient_matrix_type 'CrysAlisPro convention (1999,Acta A55,543-557)'
_diffrn_orient_matrix_UB_11 0.0201156000
_diffrn_orient_matrix_UB_12 -0.0767576000
_diffrn_orient_matrix_UB_13 0.0865826000
_diffrn_orient_matrix_UB_21 -0.0645347000
_diffrn_orient_matrix_UB_22 -0.0790257000
_diffrn_orient_matrix_UB_23 -0.0458630000
_diffrn_orient_matrix_UB_31 0.1122676000
_diffrn_orient_matrix_UB_32 -0.0337137000
_diffrn_orient_matrix_UB_33 -0.0598317000
_diffrn_radiation_monochromator mirror
_diffrn_radiation_probe x-ray
_diffrn_radiation_type 'Cu K\a'
_diffrn_radiation_wavelength 1.54184
_diffrn_reflns_av_R_equivalents 0.0382
_diffrn_reflns_av_unetI/netI 0.0278
_diffrn_reflns_Laue_measured_fraction_full 0.996
_diffrn_reflns_Laue_measured_fraction_max 0.966
_diffrn_reflns_limit_h_max 14
_diffrn_reflns_limit_h_min -7
_diffrn_reflns_limit_k_max 16
_diffrn_reflns_limit_k_min -16
_diffrn_reflns_limit_l_max 16
_diffrn_reflns_limit_l_min -16
_diffrn_reflns_number 24693
_diffrn_reflns_point_group_measured_fraction_full 0.996
_diffrn_reflns_point_group_measured_fraction_max 0.966
_diffrn_reflns_theta_full 67.684
_diffrn_reflns_theta_max 74.447
_diffrn_reflns_theta_min 4.487
_diffrn_source 'micro-focus sealed X-ray tube'
_diffrn_source_type 'Rigaku (Cu) X-ray Source'
_exptl_absorpt_coefficient_mu 2.453
_exptl_absorpt_correction_T_max 1.00000
_exptl_absorpt_correction_T_min 0.55652
_exptl_absorpt_correction_type multi-scan
_exptl_absorpt_process_details
;
CrysAlisPro 1.171.39.33c (Rigaku Oxford Diffraction, 2017)
Empirical absorption correction using spherical harmonics,
 implemented in SCALE3 ABSPACK scaling algorithm.
;
_exptl_crystal_colour 'clear yellowish yellow'
_exptl_crystal_colour_lustre clear
_exptl_crystal_colour_modifier yellowish
_exptl_crystal_colour_primary yellow
_exptl_crystal_density_diffrn 1.427
_exptl_crystal_description block
_exptl_crystal_F_000 948
_exptl_crystal_size_max 0.2
_exptl_crystal_size_mid 0.15
_exptl_crystal_size_min 0.12
_refine_diff_density_max 0.374
_refine_diff_density_min -0.433
_refine_diff_density_rms 0.047
_refine_ls_extinction_coef 0.0044(2)
_refine_ls_extinction_expression Fc^*^=kFc[1+0.001xFc^2^\l^3^/sin(2\q)]^-1/4^
_refine_ls_extinction_method 'SHELXL-2018/3 (Sheldrick 2018)'
_refine_ls_goodness_of_fit_ref 1.027
_refine_ls_hydrogen_treatment constr
_refine_ls_matrix_type full
_refine_ls_number_parameters 553
_refine_ls_number_reflns 8414
_refine_ls_number_restraints 0
_refine_ls_restrained_S_all 1.027
_refine_ls_R_factor_all 0.0369
_refine_ls_R_factor_gt 0.0350
_refine_ls_shift/su_max 0.001
_refine_ls_shift/su_mean 0.000
_refine_ls_structure_factor_coef Fsqd
_refine_ls_weighting_details 'w=1/[\s^2^(Fo^2^)+(0.0554P)^2^+0.7823P] where P=(Fo^2^+2Fc^2^)/3'
_refine_ls_weighting_scheme calc
_refine_ls_wR_factor_gt 0.0994
_refine_ls_wR_factor_ref 0.1007
_reflns_Friedel_coverage 0.000
_reflns_number_gt 7821
_reflns_number_total 8414
_reflns_threshold_expression 'I > 2\s(I)'
_cod_data_source_file d4ce01324g2.cif
_cod_data_source_block hfz-99
_cod_depositor_comments 'Adding full bibliography for 7250002--7250009.cif.'
_cod_database_code 7250008
_shelx_shelxl_version_number 2018/3
_chemical_oxdiff_formula 'C1 H1 N1 P1 Cl1 O1 Cu1'
_shelx_space_group_comment
;
The symmetry employed for this shelxl refinement is uniquely defined
by the following loop, which should always be used as a source of
symmetry information in preference to the above space-group names.
They are only intended as comments.
;
_shelx_estimated_absorpt_t_max 0.757
_shelx_estimated_absorpt_t_min 0.640
_reflns_odcompleteness_completeness 99.66
_reflns_odcompleteness_iscentric 1
_reflns_odcompleteness_theta 66.97
_olex2_refinement_description
;
1. Fixed Uiso
 At 1.2 times of:
  All C(H) groups, All C(H,H) groups
 At 1.5 times of:
  All C(H,H,H) groups, All O(H) groups
2.a Secondary CH2 refined with riding coordinates:
 C13(H13A,H13B), C19(H19A,H19B)
2.b Aromatic/amide H refined with riding coordinates:
 C2(H2), C3(H3), C4(H4), C5(H5), C6(H6), C8(H8), C9(H9), C10(H10), C11(H11),
 C12(H12), C15(H15), C16(H16), C17(H17), C18(H18), C21(H21), C22(H22), C23(H23),
  C24(H24), C25(H25), C27(H27), C28(H28), C29(H29), C30(H30), C31(H31),
 C32(H32), C33(H33), C34(H34), C38(H38), C39(H39), C40(H40), C44(H44), C45(H45)
2.c Idealised Me refined as rotating group:
 C46(H46A,H46B,H46C)
2.d Idealised tetrahedral OH refined as rotating group:
 O47(H47)
;
_olex2_submission_special_instructions 'No special instructions were received'
_oxdiff_exptl_absorpt_empirical_details
;
Empirical correction (ABSPACK) includes:
- Absorption correction using spherical harmonics
- Frame scaling
;
_oxdiff_exptl_absorpt_empirical_full_max 2.661
_oxdiff_exptl_absorpt_empirical_full_min 0.546

loop_
_space_group_symop_operation_xyz
'x, y, z'
'-x, -y, -z'

loop_
_atom_site_label
_atom_site_type_symbol
_atom_site_fract_x
_atom_site_fract_y
_atom_site_fract_z
_atom_site_U_iso_or_equiv
_atom_site_adp_type
_atom_site_occupancy
_atom_site_site_symmetry_order
_atom_site_calc_flag
_atom_site_refinement_flags_posn
_atom_site_refinement_flags_adp
_atom_site_refinement_flags_occupancy
_atom_site_disorder_assembly
_atom_site_disorder_group
Cu1 Cu 0.27795(2) 0.31432(2) 0.63826(2) 0.03598(9) Uani 1 1 d . . . . .
P1 P 0.25882(4) 0.47673(3) 0.66319(3) 0.03624(11) Uani 1 1 d . . . . .
P2 P 0.14728(3) 0.23470(3) 0.75025(3) 0.03333(11) Uani 1 1 d . . . . .
N1 N 0.25327(12) 0.28433(11) 0.49526(10) 0.0359(3) Uani 1 1 d . . . . .
N2 N 0.42533(12) 0.23379(11) 0.59908(10) 0.0352(3) Uani 1 1 d . . . . .
N3 N 0.42247(15) 0.09493(13) 0.22439(12) 0.0478(4) Uani 1 1 d . . . . .
N4 N 0.60746(14) 0.04777(13) 0.32943(13) 0.0511(4) Uani 1 1 d . . . . .
N5 N 0.09223(13) 0.41668(11) 0.82298(11) 0.0387(3) Uani 1 1 d . . . . .
N6 N 0.09538(17) 0.36568(14) 1.09309(13) 0.0571(4) Uani 1 1 d . . . . .
C1 C 0.24048(16) 0.55974(14) 0.55287(14) 0.0437(4) Uani 1 1 d . . . . .
C2 C 0.2997(2) 0.53545(17) 0.46209(15) 0.0548(5) Uani 1 1 d . . . . .
H2 H 0.349951 0.481098 0.459885 0.066 Uiso 1 1 calc R U . . .
C3 C 0.2838(2) 0.5924(2) 0.37427(17) 0.0688(7) Uani 1 1 d . . . . .
H3 H 0.324321 0.576204 0.313959 0.083 Uiso 1 1 calc R U . . .
C4 C 0.2087(2) 0.6721(2) 0.37653(19) 0.0688(7) Uani 1 1 d . . . . .
H4 H 0.197139 0.708882 0.317686 0.083 Uiso 1 1 calc R U . . .
C5 C 0.1508(2) 0.6975(2) 0.4657(2) 0.0683(7) Uani 1 1 d . . . . .
H5 H 0.100823 0.752063 0.467086 0.082 Uiso 1 1 calc R U . . .
C6 C 0.16617(19) 0.64211(17) 0.55392(17) 0.0556(5) Uani 1 1 d . . . . .
H6 H 0.126705 0.660085 0.613989 0.067 Uiso 1 1 calc R U . . .
C7 C 0.35847(15) 0.53824(14) 0.72871(14) 0.0415(4) Uani 1 1 d . . . . .
C8 C 0.34995(18) 0.64059(15) 0.74311(16) 0.0508(5) Uani 1 1 d . . . . .
H8 H 0.300435 0.681454 0.709965 0.061 Uiso 1 1 calc R U . . .
C9 C 0.4151(2) 0.68064(17) 0.80650(18) 0.0609(6) Uani 1 1 d . . . . .
H9 H 0.408031 0.748316 0.817027 0.073 Uiso 1 1 calc R U . . .
C10 C 0.4902(2) 0.6214(2) 0.8542(2) 0.0737(7) Uani 1 1 d . . . . .
H10 H 0.533420 0.648969 0.897121 0.088 Uiso 1 1 calc R U . . .
C11 C 0.5017(2) 0.5208(2) 0.8385(2) 0.0756(7) Uani 1 1 d . . . . .
H11 H 0.553736 0.480888 0.869679 0.091 Uiso 1 1 calc R U . . .
C12 C 0.43567(18) 0.47993(17) 0.77647(18) 0.0564(5) Uani 1 1 d . . . . .
H12 H 0.443069 0.412146 0.766513 0.068 Uiso 1 1 calc R U . . .
C13 C 0.11905(15) 0.49419(13) 0.74339(13) 0.0393(4) Uani 1 1 d . . . . .
H13A H 0.119440 0.557929 0.772462 0.047 Uiso 1 1 calc R U . . .
H13B H 0.059029 0.497398 0.701306 0.047 Uiso 1 1 calc R U . . .
C14 C 0.11483(15) 0.42748(13) 0.91971(13) 0.0384(4) Uani 1 1 d . . . . .
C15 C 0.17550(18) 0.50782(15) 0.94382(15) 0.0490(4) Uani 1 1 d . . . . .
H15 H 0.202396 0.556779 0.894545 0.059 Uiso 1 1 calc R U . . .
C16 C 0.1956(2) 0.51468(18) 1.04070(17) 0.0583(5) Uani 1 1 d . . . . .
H16 H 0.236842 0.567685 1.056902 0.070 Uiso 1 1 calc R U . . .
C17 C 0.1543(2) 0.44271(19) 1.11289(17) 0.0610(6) Uani 1 1 d . . . . .
H17 H 0.168131 0.448041 1.178043 0.073 Uiso 1 1 calc R U . . .
C18 C 0.07679(18) 0.35880(15) 0.99917(15) 0.0488(4) Uani 1 1 d . . . . .
H18 H 0.035681 0.304526 0.985701 0.059 Uiso 1 1 calc R U . . .
C19 C 0.03831(14) 0.32812(13) 0.79662(13) 0.0384(4) Uani 1 1 d . . . . .
H19A H -0.009523 0.346907 0.745450 0.046 Uiso 1 1 calc R U . . .
H19B H -0.009604 0.298682 0.854612 0.046 Uiso 1 1 calc R U . . .
C20 C 0.19271(14) 0.17419(13) 0.86355(12) 0.0362(3) Uani 1 1 d . . . . .
C21 C 0.28876(17) 0.20917(16) 0.89753(15) 0.0473(4) Uani 1 1 d . . . . .
H21 H 0.328468 0.262656 0.862616 0.057 Uiso 1 1 calc R U . . .
C22 C 0.3254(2) 0.16431(19) 0.98349(17) 0.0593(5) Uani 1 1 d . . . . .
H22 H 0.389122 0.188425 1.006327 0.071 Uiso 1 1 calc R U . . .
C23 C 0.2682(2) 0.08472(19) 1.03493(17) 0.0630(6) Uani 1 1 d . . . . .
H23 H 0.293105 0.055066 1.092517 0.076 Uiso 1 1 calc R U . . .
C24 C 0.1744(2) 0.04895(19) 1.00134(18) 0.0645(6) Uani 1 1 d . . . . .
H24 H 0.136283 -0.005536 1.035912 0.077 Uiso 1 1 calc R U . . .
C25 C 0.13607(18) 0.09325(16) 0.91644(15) 0.0497(5) Uani 1 1 d . . . . .
H25 H 0.071944 0.068720 0.894581 0.060 Uiso 1 1 calc R U . . .
C26 C 0.06803(15) 0.13699(13) 0.70551(13) 0.0370(4) Uani 1 1 d . . . . .
C27 C -0.04689(16) 0.11861(14) 0.73679(15) 0.0433(4) Uani 1 1 d . . . . .
H27 H -0.089002 0.159983 0.780334 0.052 Uiso 1 1 calc R U . . .
C28 C -0.09843(18) 0.03850(17) 0.70289(17) 0.0552(5) Uani 1 1 d . . . . .
H28 H -0.175210 0.026626 0.723420 0.066 Uiso 1 1 calc R U . . .
C29 C -0.0364(2) -0.02321(19) 0.6392(2) 0.0712(7) Uani 1 1 d . . . . .
H29 H -0.071240 -0.076773 0.616645 0.085 Uiso 1 1 calc R U . . .
C30 C 0.0774(2) -0.0059(2) 0.6085(2) 0.0734(7) Uani 1 1 d . . . . .
H30 H 0.119346 -0.048350 0.566004 0.088 Uiso 1 1 calc R U . . .
C31 C 0.12939(18) 0.07399(16) 0.64067(16) 0.0514(5) Uani 1 1 d . . . . .
H31 H 0.205928 0.085808 0.618849 0.062 Uiso 1 1 calc R U . . .
C32 C 0.16709(15) 0.31107(15) 0.44478(15) 0.0451(4) Uani 1 1 d . . . . .
H32 H 0.109141 0.351150 0.474489 0.054 Uiso 1 1 calc R U . . .
C33 C 0.15961(17) 0.28211(17) 0.35032(16) 0.0517(5) Uani 1 1 d . . . . .
H33 H 0.097913 0.302699 0.317841 0.062 Uiso 1 1 calc R U . . .
C34 C 0.24368(17) 0.22298(16) 0.30511(14) 0.0473(4) Uani 1 1 d . . . . .
H34 H 0.240116 0.203115 0.241548 0.057 Uiso 1 1 calc R U . . .
C35 C 0.33534(14) 0.19284(13) 0.35626(12) 0.0364(3) Uani 1 1 d . . . . .
C36 C 0.33699(13) 0.22627(12) 0.45082(12) 0.0323(3) Uani 1 1 d . . . . .
C37 C 0.43059(13) 0.19865(12) 0.50726(12) 0.0321(3) Uani 1 1 d . . . . .
C38 C 0.50982(15) 0.20760(14) 0.65211(14) 0.0423(4) Uani 1 1 d . . . . .
H38 H 0.507308 0.230682 0.715174 0.051 Uiso 1 1 calc R U . . .
C39 C 0.60112(16) 0.14751(16) 0.61722(15) 0.0478(4) Uani 1 1 d . . . . .
H39 H 0.658018 0.130823 0.656685 0.057 Uiso 1 1 calc R U . . .
C40 C 0.60712(16) 0.11294(15) 0.52468(15) 0.0461(4) Uani 1 1 d . . . . .
H40 H 0.668161 0.072905 0.500418 0.055 Uiso 1 1 calc R U . . .
C41 C 0.51988(14) 0.13866(13) 0.46669(13) 0.0367(4) Uani 1 1 d . . . . .
C42 C 0.51870(15) 0.10398(13) 0.36795(13) 0.0384(4) Uani 1 1 d . . . . .
C43 C 0.42748(15) 0.12879(13) 0.31471(12) 0.0378(4) Uani 1 1 d . . . . .
C44 C 0.5093(2) 0.03994(16) 0.18819(15) 0.0548(5) Uani 1 1 d . . . . .
H44 H 0.509249 0.015230 0.126116 0.066 Uiso 1 1 calc R U . . .
C45 C 0.60160(19) 0.01756(17) 0.24015(17) 0.0576(5) Uani 1 1 d . . . . .
H45 H 0.661690 -0.020355 0.210530 0.069 Uiso 1 1 calc R U . . .
Cl1 Cl 0.66718(4) 0.21161(4) 0.90708(4) 0.05023(13) Uani 1 1 d . . . . .
O1 O 0.6203(2) 0.1692(2) 1.00112(15) 0.1022(7) Uani 1 1 d . . . . .
O2 O 0.6721(2) 0.13851(15) 0.83653(15) 0.0849(6) Uani 1 1 d . . . . .
O3 O 0.77898(18) 0.2420(2) 0.9126(2) 0.1178(10) Uani 1 1 d . . . . .
O4 O 0.5979(3) 0.29262(19) 0.8777(2) 0.1248(10) Uani 1 1 d . . . . .
O47 O -0.06768(17) 0.25251(14) 1.22174(13) 0.0715(5) Uani 1 1 d . . . . .
H47 H -0.017185 0.282293 1.184547 0.107 Uiso 1 1 calc R U . . .
C46 C -0.1113(3) 0.1784(2) 1.1710(3) 0.0875(9) Uani 1 1 d . . . . .
H46A H -0.145280 0.209108 1.115740 0.131 Uiso 1 1 calc R U . . .
H46B H -0.167710 0.141307 1.215576 0.131 Uiso 1 1 calc R U . . .
H46C H -0.050797 0.133991 1.147077 0.131 Uiso 1 1 calc R U . . .

loop_
_atom_site_aniso_label
_atom_site_aniso_U_11
_atom_site_aniso_U_22
_atom_site_aniso_U_33
_atom_site_aniso_U_23
_atom_site_aniso_U_13
_atom_site_aniso_U_12
Cu1 0.03595(15) 0.03732(15) 0.03467(14) -0.01038(10) -0.00072(10) 0.00139(10)
P1 0.0381(2) 0.0335(2) 0.0362(2) -0.00588(16) 0.00059(17) -0.00136(16)
P2 0.0340(2) 0.0324(2) 0.0341(2) -0.00820(16) -0.00267(16) -0.00179(15)
N1 0.0327(7) 0.0402(7) 0.0361(7) -0.0088(6) -0.0059(5) 0.0021(6)
N2 0.0331(7) 0.0398(7) 0.0343(7) -0.0094(6) -0.0060(5) -0.0003(6)
N3 0.0562(10) 0.0503(9) 0.0384(8) -0.0165(7) -0.0035(7) -0.0022(7)
N4 0.0468(9) 0.0536(10) 0.0524(9) -0.0187(8) 0.0013(7) 0.0084(7)
N5 0.0445(8) 0.0336(7) 0.0370(7) -0.0088(6) 0.0027(6) -0.0042(6)
N6 0.0738(12) 0.0538(10) 0.0422(9) -0.0044(8) -0.0011(8) -0.0040(9)
C1 0.0430(10) 0.0442(10) 0.0426(9) -0.0008(8) -0.0013(7) -0.0080(7)
C2 0.0620(13) 0.0537(12) 0.0454(11) -0.0020(9) 0.0048(9) -0.0073(10)
C3 0.0818(17) 0.0802(17) 0.0411(11) 0.0027(11) 0.0037(11) -0.0225(14)
C4 0.0679(15) 0.0803(17) 0.0570(13) 0.0231(12) -0.0166(11) -0.0196(13)
C5 0.0553(13) 0.0691(15) 0.0762(16) 0.0241(13) -0.0103(11) -0.0020(11)
C6 0.0522(12) 0.0551(12) 0.0559(12) 0.0068(10) -0.0007(9) 0.0037(9)
C7 0.0392(9) 0.0400(9) 0.0445(9) -0.0074(7) 0.0007(7) -0.0049(7)
C8 0.0561(12) 0.0380(10) 0.0580(12) -0.0059(8) -0.0037(9) -0.0081(8)
C9 0.0684(14) 0.0458(11) 0.0694(14) -0.0137(10) -0.0040(11) -0.0158(10)
C10 0.0710(16) 0.0755(17) 0.0826(18) -0.0255(14) -0.0245(14) -0.0169(13)
C11 0.0661(15) 0.0744(17) 0.096(2) -0.0227(15) -0.0375(14) 0.0079(12)
C12 0.0507(11) 0.0486(11) 0.0731(14) -0.0176(10) -0.0139(10) 0.0046(9)
C13 0.0410(9) 0.0357(8) 0.0398(9) -0.0053(7) 0.0008(7) 0.0020(7)
C14 0.0384(9) 0.0356(8) 0.0396(9) -0.0107(7) 0.0044(7) 0.0026(7)
C15 0.0542(11) 0.0445(10) 0.0470(10) -0.0082(8) 0.0024(8) -0.0108(8)
C16 0.0612(13) 0.0617(13) 0.0542(12) -0.0165(10) -0.0059(10) -0.0132(10)
C17 0.0714(14) 0.0694(14) 0.0444(11) -0.0117(10) -0.0106(10) -0.0027(11)
C18 0.0611(12) 0.0401(10) 0.0435(10) -0.0091(8) 0.0038(9) -0.0063(8)
C19 0.0349(8) 0.0378(9) 0.0422(9) -0.0093(7) -0.0002(7) -0.0017(7)
C20 0.0352(8) 0.0382(8) 0.0359(8) -0.0092(7) -0.0043(6) 0.0017(6)
C21 0.0448(10) 0.0506(11) 0.0486(10) -0.0099(8) -0.0094(8) -0.0069(8)
C22 0.0540(12) 0.0734(15) 0.0569(12) -0.0151(11) -0.0241(10) -0.0022(10)
C23 0.0718(15) 0.0722(15) 0.0487(12) -0.0008(11) -0.0243(11) 0.0045(12)
C24 0.0724(15) 0.0659(14) 0.0549(13) 0.0146(11) -0.0159(11) -0.0128(11)
C25 0.0485(11) 0.0539(11) 0.0480(10) 0.0010(9) -0.0122(8) -0.0102(9)
C26 0.0404(9) 0.0360(8) 0.0360(8) -0.0050(7) -0.0089(7) -0.0017(7)
C27 0.0388(9) 0.0436(10) 0.0486(10) -0.0060(8) -0.0088(8) -0.0011(7)
C28 0.0468(11) 0.0555(12) 0.0660(13) -0.0036(10) -0.0157(10) -0.0135(9)
C29 0.0729(16) 0.0614(14) 0.0850(17) -0.0304(13) -0.0126(13) -0.0222(12)
C30 0.0725(16) 0.0648(15) 0.0855(18) -0.0436(14) 0.0046(13) -0.0135(12)
C31 0.0484(11) 0.0506(11) 0.0562(12) -0.0201(9) -0.0007(9) -0.0060(8)
C32 0.0359(9) 0.0512(10) 0.0500(10) -0.0099(8) -0.0101(8) 0.0083(8)
C33 0.0451(10) 0.0617(12) 0.0524(11) -0.0093(9) -0.0205(9) 0.0071(9)
C34 0.0507(11) 0.0562(11) 0.0388(9) -0.0102(8) -0.0158(8) -0.0012(8)
C35 0.0372(8) 0.0384(8) 0.0344(8) -0.0070(7) -0.0048(7) -0.0030(7)
C36 0.0308(8) 0.0341(8) 0.0323(8) -0.0059(6) -0.0031(6) -0.0019(6)
C37 0.0300(8) 0.0344(8) 0.0324(8) -0.0068(6) -0.0029(6) -0.0014(6)
C38 0.0391(9) 0.0521(10) 0.0385(9) -0.0106(8) -0.0119(7) 0.0018(8)
C39 0.0377(9) 0.0587(12) 0.0505(11) -0.0095(9) -0.0162(8) 0.0058(8)
C40 0.0344(9) 0.0535(11) 0.0519(11) -0.0124(9) -0.0080(8) 0.0087(8)
C41 0.0323(8) 0.0393(9) 0.0388(9) -0.0079(7) -0.0035(7) -0.0003(6)
C42 0.0364(9) 0.0386(9) 0.0398(9) -0.0107(7) 0.0010(7) -0.0007(7)
C43 0.0411(9) 0.0392(9) 0.0335(8) -0.0098(7) -0.0013(7) -0.0041(7)
C44 0.0678(13) 0.0543(12) 0.0423(10) -0.0206(9) 0.0021(9) -0.0028(10)
C45 0.0557(12) 0.0578(12) 0.0582(12) -0.0264(10) 0.0071(10) 0.0082(10)
Cl1 0.0542(3) 0.0502(3) 0.0463(2) -0.00953(19) -0.0026(2) -0.0039(2)
O1 0.1145(18) 0.1253(19) 0.0581(11) 0.0067(12) 0.0127(11) -0.0053(14)
O2 0.1165(16) 0.0747(12) 0.0712(11) -0.0300(10) -0.0271(11) -0.0004(11)
O3 0.0666(13) 0.129(2) 0.162(2) -0.0714(18) 0.0094(14) -0.0346(13)
O4 0.157(2) 0.0809(15) 0.139(2) -0.0028(15) -0.0412(19) 0.0484(16)
O47 0.0836(12) 0.0719(11) 0.0578(9) -0.0131(8) 0.0032(8) -0.0182(9)
C46 0.090(2) 0.0766(19) 0.099(2) -0.0170(16) -0.0145(17) -0.0200(16)

loop_
_atom_type_symbol
_atom_type_description
_atom_type_scat_dispersion_real
_atom_type_scat_dispersion_imag
_atom_type_scat_source
C C 0.0181 0.0091 'International Tables Vol C Tables 4.2.6.8 and 6.1.1.4'
H H 0.0000 0.0000 'International Tables Vol C Tables 4.2.6.8 and 6.1.1.4'
Cl Cl 0.3639 0.7018 'International Tables Vol C Tables 4.2.6.8 and 6.1.1.4'
Cu Cu -1.9646 0.5888 'International Tables Vol C Tables 4.2.6.8 and 6.1.1.4'
N N 0.0311 0.0180 'International Tables Vol C Tables 4.2.6.8 and 6.1.1.4'
O O 0.0492 0.0322 'International Tables Vol C Tables 4.2.6.8 and 6.1.1.4'
P P 0.2955 0.4335 'International Tables Vol C Tables 4.2.6.8 and 6.1.1.4'

loop_
_geom_angle_atom_site_label_1
_geom_angle_atom_site_label_2
_geom_angle_atom_site_label_3
_geom_angle
_geom_angle_site_symmetry_1
_geom_angle_site_symmetry_3
_geom_angle_publ_flag
P1 Cu1 P2 106.518(18) . . ?
N1 Cu1 P1 112.59(4) . . ?
N1 Cu1 P2 109.87(4) . . ?
N2 Cu1 P1 128.27(4) . . ?
N2 Cu1 P2 115.37(4) . . ?
N2 Cu1 N1 80.73(5) . . ?
C1 P1 Cu1 115.51(6) . . ?
C1 P1 C13 101.54(8) . . ?
C7 P1 Cu1 120.96(6) . . ?
C7 P1 C1 106.17(9) . . ?
C7 P1 C13 102.92(8) . . ?
C13 P1 Cu1 107.29(6) . . ?
C19 P2 Cu1 108.24(6) . . ?
C20 P2 Cu1 118.44(6) . . ?
C20 P2 C19 103.87(8) . . ?
C26 P2 Cu1 116.72(6) . . ?
C26 P2 C19 105.32(8) . . ?
C26 P2 C20 102.84(8) . . ?
C32 N1 Cu1 129.48(12) . . ?
C32 N1 C36 117.60(15) . . ?
C36 N1 Cu1 112.88(10) . . ?
C37 N2 Cu1 112.76(10) . . ?
C38 N2 Cu1 129.65(12) . . ?
C38 N2 C37 117.47(14) . . ?
C44 N3 C43 116.33(18) . . ?
C45 N4 C42 115.88(18) . . ?
C13 N5 C19 116.14(14) . . ?
C14 N5 C13 121.75(14) . . ?
C14 N5 C19 122.09(15) . . ?
C17 N6 C18 118.13(19) . . ?
C2 C1 P1 117.56(16) . . ?
C2 C1 C6 118.56(19) . . ?
C6 C1 P1 123.78(15) . . ?
C1 C2 H2 119.9 . . ?
C1 C2 C3 120.3(2) . . ?
C3 C2 H2 119.9 . . ?
C2 C3 H3 119.8 . . ?
C4 C3 C2 120.3(2) . . ?
C4 C3 H3 119.8 . . ?
C3 C4 H4 120.0 . . ?
C5 C4 C3 119.9(2) . . ?
C5 C4 H4 120.0 . . ?
C4 C5 H5 119.8 . . ?
C4 C5 C6 120.5(2) . . ?
C6 C5 H5 119.8 . . ?
C1 C6 H6 119.8 . . ?
C5 C6 C1 120.4(2) . . ?
C5 C6 H6 119.8 . . ?
C8 C7 P1 122.04(15) . . ?
C12 C7 P1 118.72(15) . . ?
C12 C7 C8 118.72(18) . . ?
C7 C8 H8 120.0 . . ?
C9 C8 C7 119.9(2) . . ?
C9 C8 H8 120.0 . . ?
C8 C9 H9 119.7 . . ?
C10 C9 C8 120.5(2) . . ?
C10 C9 H9 119.7 . . ?
C9 C10 H10 119.9 . . ?
C9 C10 C11 120.1(2) . . ?
C11 C10 H10 119.9 . . ?
C10 C11 H11 120.2 . . ?
C12 C11 C10 119.6(2) . . ?
C12 C11 H11 120.2 . . ?
C7 C12 H12 119.5 . . ?
C11 C12 C7 121.0(2) . . ?
C11 C12 H12 119.5 . . ?
P1 C13 H13A 108.5 . . ?
P1 C13 H13B 108.5 . . ?
N5 C13 P1 114.91(12) . . ?
N5 C13 H13A 108.5 . . ?
N5 C13 H13B 108.5 . . ?
H13A C13 H13B 107.5 . . ?
N5 C14 C18 121.97(17) . . ?
C15 C14 N5 122.47(17) . . ?
C15 C14 C18 115.56(17) . . ?
C14 C15 H15 120.0 . . ?
C16 C15 C14 120.04(19) . . ?
C16 C15 H15 120.0 . . ?
C15 C16 H16 120.3 . . ?
C17 C16 C15 119.4(2) . . ?
C17 C16 H16 120.3 . . ?
N6 C17 C16 122.3(2) . . ?
N6 C17 H17 118.8 . . ?
C16 C17 H17 118.8 . . ?
N6 C18 C14 124.51(19) . . ?
N6 C18 H18 117.7 . . ?
C14 C18 H18 117.7 . . ?
P2 C19 H19A 109.5 . . ?
P2 C19 H19B 109.5 . . ?
N5 C19 P2 110.65(12) . . ?
N5 C19 H19A 109.5 . . ?
N5 C19 H19B 109.5 . . ?
H19A C19 H19B 108.1 . . ?
C21 C20 P2 118.88(14) . . ?
C25 C20 P2 122.43(14) . . ?
C25 C20 C21 118.68(17) . . ?
C20 C21 H21 120.0 . . ?
C22 C21 C20 120.07(19) . . ?
C22 C21 H21 120.0 . . ?
C21 C22 H22 119.8 . . ?
C23 C22 C21 120.5(2) . . ?
C23 C22 H22 119.8 . . ?
C22 C23 H23 120.1 . . ?
C24 C23 C22 119.9(2) . . ?
C24 C23 H23 120.1 . . ?
C23 C24 H24 119.8 . . ?
C23 C24 C25 120.5(2) . . ?
C25 C24 H24 119.8 . . ?
C20 C25 H25 119.8 . . ?
C24 C25 C20 120.42(19) . . ?
C24 C25 H25 119.8 . . ?
C27 C26 P2 124.15(14) . . ?
C31 C26 P2 116.71(14) . . ?
C31 C26 C27 119.02(17) . . ?
C26 C27 H27 120.0 . . ?
C28 C27 C26 119.98(18) . . ?
C28 C27 H27 120.0 . . ?
C27 C28 H28 119.9 . . ?
C29 C28 C27 120.2(2) . . ?
C29 C28 H28 119.9 . . ?
C28 C29 H29 119.9 . . ?
C28 C29 C30 120.1(2) . . ?
C30 C29 H29 119.9 . . ?
C29 C30 H30 119.8 . . ?
C29 C30 C31 120.3(2) . . ?
C31 C30 H30 119.8 . . ?
C26 C31 H31 119.8 . . ?
C30 C31 C26 120.4(2) . . ?
C30 C31 H31 119.8 . . ?
N1 C32 H32 118.4 . . ?
N1 C32 C33 123.24(17) . . ?
C33 C32 H32 118.4 . . ?
C32 C33 H33 120.3 . . ?
C34 C33 C32 119.49(17) . . ?
C34 C33 H33 120.3 . . ?
C33 C34 H34 120.6 . . ?
C33 C34 C35 118.86(17) . . ?
C35 C34 H34 120.6 . . ?
C34 C35 C43 122.65(16) . . ?
C36 C35 C34 118.00(16) . . ?
C36 C35 C43 119.35(15) . . ?
N1 C36 C35 122.79(15) . . ?
N1 C36 C37 116.54(14) . . ?
C35 C36 C37 120.67(15) . . ?
N2 C37 C36 116.97(14) . . ?
N2 C37 C41 123.06(15) . . ?
C41 C37 C36 119.97(14) . . ?
N2 C38 H38 118.6 . . ?
N2 C38 C39 122.88(16) . . ?
C39 C38 H38 118.6 . . ?
C38 C39 H39 120.1 . . ?
C40 C39 C38 119.75(17) . . ?
C40 C39 H39 120.1 . . ?
C39 C40 H40 120.5 . . ?
C39 C40 C41 119.10(17) . . ?
C41 C40 H40 120.5 . . ?
C37 C41 C40 117.75(16) . . ?
C37 C41 C42 119.53(15) . . ?
C40 C41 C42 122.72(16) . . ?
N4 C42 C41 118.36(16) . . ?
N4 C42 C43 121.21(16) . . ?
C43 C42 C41 120.43(15) . . ?
N3 C43 C35 118.34(16) . . ?
N3 C43 C42 121.64(16) . . ?
C42 C43 C35 120.02(15) . . ?
N3 C44 H44 119.0 . . ?
N3 C44 C45 121.94(18) . . ?
C45 C44 H44 119.0 . . ?
N4 C45 C44 122.97(18) . . ?
N4 C45 H45 118.5 . . ?
C44 C45 H45 118.5 . . ?
O1 Cl1 O2 109.33(14) . . ?
O1 Cl1 O3 108.75(17) . . ?
O1 Cl1 O4 109.41(17) . . ?
O3 Cl1 O2 108.49(14) . . ?
O4 Cl1 O2 109.15(15) . . ?
O4 Cl1 O3 111.67(19) . . ?
C46 O47 H47 109.5 . . ?
O47 C46 H46A 109.5 . . ?
O47 C46 H46B 109.5 . . ?
O47 C46 H46C 109.5 . . ?
H46A C46 H46B 109.5 . . ?
H46A C46 H46C 109.5 . . ?
H46B C46 H46C 109.5 . . ?

loop_
_geom_bond_atom_site_label_1
_geom_bond_atom_site_label_2
_geom_bond_distance
_geom_bond_site_symmetry_2
_geom_bond_publ_flag
Cu1 P1 2.2322(5) . ?
Cu1 P2 2.2470(5) . ?
Cu1 N1 2.0746(14) . ?
Cu1 N2 2.0616(14) . ?
P1 C1 1.8293(19) . ?
P1 C7 1.8228(19) . ?
P1 C13 1.8770(18) . ?
P2 C19 1.8600(17) . ?
P2 C20 1.8232(17) . ?
P2 C26 1.8208(17) . ?
N1 C32 1.333(2) . ?
N1 C36 1.353(2) . ?
N2 C37 1.361(2) . ?
N2 C38 1.336(2) . ?
N3 C43 1.351(2) . ?
N3 C44 1.315(3) . ?
N4 C42 1.350(2) . ?
N4 C45 1.320(3) . ?
N5 C13 1.448(2) . ?
N5 C14 1.395(2) . ?
N5 C19 1.455(2) . ?
N6 C17 1.327(3) . ?
N6 C18 1.334(3) . ?
C1 C2 1.392(3) . ?
C1 C6 1.396(3) . ?
C2 H2 0.9300 . ?
C2 C3 1.397(3) . ?
C3 H3 0.9300 . ?
C3 C4 1.375(4) . ?
C4 H4 0.9300 . ?
C4 C5 1.371(4) . ?
C5 H5 0.9300 . ?
C5 C6 1.391(3) . ?
C6 H6 0.9300 . ?
C7 C8 1.401(3) . ?
C7 C12 1.384(3) . ?
C8 H8 0.9300 . ?
C8 C9 1.379(3) . ?
C9 H9 0.9300 . ?
C9 C10 1.373(4) . ?
C10 H10 0.9300 . ?
C10 C11 1.384(4) . ?
C11 H11 0.9300 . ?
C11 C12 1.378(3) . ?
C12 H12 0.9300 . ?
C13 H13A 0.9700 . ?
C13 H13B 0.9700 . ?
C14 C15 1.395(3) . ?
C14 C18 1.397(3) . ?
C15 H15 0.9300 . ?
C15 C16 1.379(3) . ?
C16 H16 0.9300 . ?
C16 C17 1.371(3) . ?
C17 H17 0.9300 . ?
C18 H18 0.9300 . ?
C19 H19A 0.9700 . ?
C19 H19B 0.9700 . ?
C20 C21 1.392(2) . ?
C20 C25 1.389(3) . ?
C21 H21 0.9300 . ?
C21 C22 1.389(3) . ?
C22 H22 0.9300 . ?
C22 C23 1.371(4) . ?
C23 H23 0.9300 . ?
C23 C24 1.370(3) . ?
C24 H24 0.9300 . ?
C24 C25 1.382(3) . ?
C25 H25 0.9300 . ?
C26 C27 1.395(3) . ?
C26 C31 1.390(3) . ?
C27 H27 0.9300 . ?
C27 C28 1.389(3) . ?
C28 H28 0.9300 . ?
C28 C29 1.373(3) . ?
C29 H29 0.9300 . ?
C29 C30 1.378(4) . ?
C30 H30 0.9300 . ?
C30 C31 1.379(3) . ?
C31 H31 0.9300 . ?
C32 H32 0.9300 . ?
C32 C33 1.384(3) . ?
C33 H33 0.9300 . ?
C33 C34 1.368(3) . ?
C34 H34 0.9300 . ?
C34 C35 1.403(3) . ?
C35 C36 1.396(2) . ?
C35 C43 1.454(2) . ?
C36 C37 1.457(2) . ?
C37 C41 1.393(2) . ?
C38 H38 0.9300 . ?
C38 C39 1.387(3) . ?
C39 H39 0.9300 . ?
C39 C40 1.366(3) . ?
C40 H40 0.9300 . ?
C40 C41 1.404(2) . ?
C41 C42 1.456(2) . ?
C42 C43 1.400(2) . ?
C44 H44 0.9300 . ?
C44 C45 1.395(3) . ?
C45 H45 0.9300 . ?
Cl1 O1 1.405(2) . ?
Cl1 O2 1.4189(18) . ?
Cl1 O3 1.411(2) . ?
Cl1 O4 1.411(2) . ?
O47 H47 0.8200 . ?
O47 C46 1.400(3) . ?
C46 H46A 0.9600 . ?
C46 H46B 0.9600 . ?
C46 H46C 0.9600 . ?

loop_
_geom_torsion_atom_site_label_1
_geom_torsion_atom_site_label_2
_geom_torsion_atom_site_label_3
_geom_torsion_atom_site_label_4
_geom_torsion
_geom_torsion_site_symmetry_1
_geom_torsion_site_symmetry_2
_geom_torsion_site_symmetry_3
_geom_torsion_site_symmetry_4
_geom_torsion_publ_flag
Cu1 P1 C1 C2 -35.83(18) . . . . ?
Cu1 P1 C1 C6 140.43(17) . . . . ?
Cu1 P1 C7 C8 178.38(14) . . . . ?
Cu1 P1 C7 C12 -9.99(19) . . . . ?
Cu1 P1 C13 N5 40.35(14) . . . . ?
Cu1 P2 C19 N5 -47.23(13) . . . . ?
Cu1 P2 C20 C21 25.10(16) . . . . ?
Cu1 P2 C20 C25 -153.80(14) . . . . ?
Cu1 P2 C26 C27 -142.79(14) . . . . ?
Cu1 P2 C26 C31 41.18(17) . . . . ?
Cu1 N1 C32 C33 -177.32(16) . . . . ?
Cu1 N1 C36 C35 176.95(13) . . . . ?
Cu1 N1 C36 C37 -2.50(18) . . . . ?
Cu1 N2 C37 C36 2.67(18) . . . . ?
Cu1 N2 C37 C41 -177.20(13) . . . . ?
Cu1 N2 C38 C39 175.92(15) . . . . ?
P1 C1 C2 C3 176.05(18) . . . . ?
P1 C1 C6 C5 -175.30(18) . . . . ?
P1 C7 C8 C9 169.49(17) . . . . ?
P1 C7 C12 C11 -170.7(2) . . . . ?
P2 C20 C21 C22 -179.86(16) . . . . ?
P2 C20 C25 C24 179.21(18) . . . . ?
P2 C26 C27 C28 -176.16(15) . . . . ?
P2 C26 C31 C30 175.7(2) . . . . ?
N1 C32 C33 C34 0.1(3) . . . . ?
N1 C36 C37 N2 -0.1(2) . . . . ?
N1 C36 C37 C41 179.76(15) . . . . ?
N2 C37 C41 C40 0.8(3) . . . . ?
N2 C37 C41 C42 179.81(16) . . . . ?
N2 C38 C39 C40 0.3(3) . . . . ?
N3 C44 C45 N4 1.5(4) . . . . ?
N4 C42 C43 N3 2.3(3) . . . . ?
N4 C42 C43 C35 -177.46(17) . . . . ?
N5 C14 C15 C16 -179.87(19) . . . . ?
N5 C14 C18 N6 -179.63(19) . . . . ?
C1 P1 C7 C8 44.20(18) . . . . ?
C1 P1 C7 C12 -144.17(17) . . . . ?
C1 P1 C13 N5 161.95(13) . . . . ?
C1 C2 C3 C4 -0.8(4) . . . . ?
C2 C1 C6 C5 0.9(3) . . . . ?
C2 C3 C4 C5 1.5(4) . . . . ?
C3 C4 C5 C6 -0.9(4) . . . . ?
C4 C5 C6 C1 -0.3(4) . . . . ?
C6 C1 C2 C3 -0.4(3) . . . . ?
C7 P1 C1 C2 101.21(17) . . . . ?
C7 P1 C1 C6 -82.52(19) . . . . ?
C7 P1 C13 N5 -88.27(14) . . . . ?
C7 C8 C9 C10 1.4(4) . . . . ?
C8 C7 C12 C11 1.2(3) . . . . ?
C8 C9 C10 C11 0.4(4) . . . . ?
C9 C10 C11 C12 -1.4(5) . . . . ?
C10 C11 C12 C7 0.6(4) . . . . ?
C12 C7 C8 C9 -2.1(3) . . . . ?
C13 P1 C1 C2 -151.52(16) . . . . ?
C13 P1 C1 C6 24.7(2) . . . . ?
C13 P1 C7 C8 -62.07(17) . . . . ?
C13 P1 C7 C12 109.56(17) . . . . ?
C13 N5 C14 C15 -7.2(3) . . . . ?
C13 N5 C14 C18 172.02(17) . . . . ?
C13 N5 C19 P2 88.21(16) . . . . ?
C14 N5 C13 P1 96.15(17) . . . . ?
C14 N5 C19 P2 -93.04(16) . . . . ?
C14 C15 C16 C17 -0.8(3) . . . . ?
C15 C14 C18 N6 -0.4(3) . . . . ?
C15 C16 C17 N6 0.2(4) . . . . ?
C17 N6 C18 C14 -0.2(3) . . . . ?
C18 N6 C17 C16 0.3(4) . . . . ?
C18 C14 C15 C16 0.9(3) . . . . ?
C19 P2 C20 C21 -94.93(15) . . . . ?
C19 P2 C20 C25 86.18(17) . . . . ?
C19 P2 C26 C27 -22.71(17) . . . . ?
C19 P2 C26 C31 161.26(15) . . . . ?
C19 N5 C13 P1 -85.10(17) . . . . ?
C19 N5 C14 C15 174.12(17) . . . . ?
C19 N5 C14 C18 -6.7(3) . . . . ?
C20 P2 C19 N5 79.49(13) . . . . ?
C20 P2 C26 C27 85.79(16) . . . . ?
C20 P2 C26 C31 -90.23(16) . . . . ?
C20 C21 C22 C23 0.7(3) . . . . ?
C21 C20 C25 C24 0.3(3) . . . . ?
C21 C22 C23 C24 0.1(4) . . . . ?
C22 C23 C24 C25 -0.7(4) . . . . ?
C23 C24 C25 C20 0.5(4) . . . . ?
C25 C20 C21 C22 -0.9(3) . . . . ?
C26 P2 C19 N5 -172.76(12) . . . . ?
C26 P2 C20 C21 155.47(15) . . . . ?
C26 P2 C20 C25 -23.42(17) . . . . ?
C26 C27 C28 C29 0.5(3) . . . . ?
C27 C26 C31 C30 -0.5(3) . . . . ?
C27 C28 C29 C30 0.0(4) . . . . ?
C28 C29 C30 C31 -0.8(5) . . . . ?
C29 C30 C31 C26 1.0(4) . . . . ?
C31 C26 C27 C28 -0.2(3) . . . . ?
C32 N1 C36 C35 -1.0(3) . . . . ?
C32 N1 C36 C37 179.59(16) . . . . ?
C32 C33 C34 C35 0.3(3) . . . . ?
C33 C34 C35 C36 -1.0(3) . . . . ?
C33 C34 C35 C43 179.01(18) . . . . ?
C34 C35 C36 N1 1.4(3) . . . . ?
C34 C35 C36 C37 -179.21(16) . . . . ?
C34 C35 C43 N3 -1.9(3) . . . . ?
C34 C35 C43 C42 177.82(18) . . . . ?
C35 C36 C37 N2 -179.57(15) . . . . ?
C35 C36 C37 C41 0.3(2) . . . . ?
C36 N1 C32 C33 0.2(3) . . . . ?
C36 C35 C43 N3 178.08(16) . . . . ?
C36 C35 C43 C42 -2.2(3) . . . . ?
C36 C37 C41 C40 -179.06(16) . . . . ?
C36 C37 C41 C42 0.0(2) . . . . ?
C37 N2 C38 C39 0.4(3) . . . . ?
C37 C41 C42 N4 178.57(16) . . . . ?
C37 C41 C42 C43 -1.3(3) . . . . ?
C38 N2 C37 C36 178.97(15) . . . . ?
C38 N2 C37 C41 -0.9(2) . . . . ?
C38 C39 C40 C41 -0.4(3) . . . . ?
C39 C40 C41 C37 -0.1(3) . . . . ?
C39 C40 C41 C42 -179.13(18) . . . . ?
C40 C41 C42 N4 -2.5(3) . . . . ?
C40 C41 C42 C43 177.61(18) . . . . ?
C41 C42 C43 N3 -177.82(17) . . . . ?
C41 C42 C43 C35 2.5(3) . . . . ?
C42 N4 C45 C44 -1.1(3) . . . . ?
C43 N3 C44 C45 0.1(3) . . . . ?
C43 C35 C36 N1 -178.63(15) . . . . ?
C43 C35 C36 C37 0.8(2) . . . . ?
C44 N3 C43 C35 177.85(17) . . . . ?
C44 N3 C43 C42 -1.9(3) . . . . ?
C45 N4 C42 C41 179.40(18) . . . . ?
C45 N4 C42 C43 -0.7(3) . . . . ?
